data_1507986
loop_
_publ_author_name
'Shima, Takanori'
'Luo, Yi'
'Stewart, Timothy'
'Bau, Robert'
'McIntyre, Garry J.'
'Mason, Sax A.'
'Hou, Zhaomin'

_publ_section_title
;
 Molecular heterometallic hydride clusters composed of rare-earth and
 d-transition metals.
;
_journal_issue 10
_journal_name_full 'Nature chemistry'
_journal_page_first 814
_journal_page_last 820
_journal_paper_doi 10.1038/nchem.1147
_journal_volume 3
_journal_year 2011
_chemical_formula_sum 'C61 H119 P Si4 W Y4'
_chemical_formula_weight 1535.38
_chemical_name_systematic
; 
 ? 
;
_space_group_IT_number 14
_symmetry_cell_setting monoclinic
_symmetry_space_group_name_Hall '-P 2yn'
_symmetry_space_group_name_H-M 'P 1 21/n 1'
_atom_sites_solution_hydrogens geom
_atom_sites_solution_primary direct
_atom_sites_solution_secondary difmap
_audit_creation_method SHELXL-97
_cell_angle_alpha 90.00
_cell_angle_beta 92.5010(10)
_cell_angle_gamma 90.00
_cell_formula_units_Z 4
_cell_length_a 14.0625(10)
_cell_length_b 23.1646(17)
_cell_length_c 24.1202(18)
_cell_measurement_reflns_used 48194
_cell_measurement_temperature 163(2)
_cell_measurement_theta_max 27.58
_cell_measurement_theta_min 1.65
_cell_volume 7849.7(10)
_computing_cell_refinement 'Bruker SMART'
_computing_data_collection 'Bruker SMART'
_computing_data_reduction 'Bruker SAINT'
_computing_molecular_graphics 'Diamond Ver.2.1d'
_computing_publication_material 'Bruker SHELXTL'
_computing_structure_refinement 'SHELXL-97 (Sheldrick, 1997)'
_computing_structure_solution 'SHELXS-97 (Sheldrick, 1990)'
_diffrn_ambient_temperature 163(2)
_diffrn_measured_fraction_theta_full 0.978
_diffrn_measured_fraction_theta_max 0.978
_diffrn_measurement_device_type 'CCD area detector'
_diffrn_measurement_method 'phi and omega scans'
_diffrn_radiation_monochromator graphite
_diffrn_radiation_source 'fine-focus sealed tube'
_diffrn_radiation_type MoK\a
_diffrn_radiation_wavelength 0.71073
_diffrn_reflns_av_R_equivalents 0.0380
_diffrn_reflns_av_sigmaI/netI 0.0784
_diffrn_reflns_limit_h_max 17
_diffrn_reflns_limit_h_min -18
_diffrn_reflns_limit_k_max 30
_diffrn_reflns_limit_k_min -15
_diffrn_reflns_limit_l_max 31
_diffrn_reflns_limit_l_min -30
_diffrn_reflns_number 48194
_diffrn_reflns_theta_full 27.58
_diffrn_reflns_theta_max 27.58
_diffrn_reflns_theta_min 1.65
_exptl_absorpt_coefficient_mu 4.496
_exptl_absorpt_correction_T_max 0.4667
_exptl_absorpt_correction_T_min 0.1734
_exptl_absorpt_correction_type multi-scan
_exptl_absorpt_process_details 'Bruker SADABS'
_exptl_crystal_colour yellow
_exptl_crystal_density_diffrn 1.299
_exptl_crystal_density_method 'not measured'
_exptl_crystal_description block
_exptl_crystal_F_000 3144
_exptl_crystal_size_max 0.60
_exptl_crystal_size_mid 0.60
_exptl_crystal_size_min 0.20
_platon_squeeze_details
;
Crystals of 2b were found to contain lattice disordered solvent 
molecules, which could not be sufficiently modeled in the refinement 
cycles. These molecules were removed using the SQUEEZE procedure 
(P., Van der Sluis & A. L. Spek, Acta Crystallogr. A46, 194 (1990)) 
implemented in the PLATON package ( A. L. Spek, Acta Crystallogr. 
A46, C34 (1990)).
;
_refine_diff_density_max 3.386
_refine_diff_density_min -0.865
_refine_diff_density_rms 0.178
_refine_ls_extinction_method none
_refine_ls_goodness_of_fit_ref 1.019
_refine_ls_hydrogen_treatment mixed
_refine_ls_matrix_type full
_refine_ls_number_parameters 706
_refine_ls_number_reflns 17789
_refine_ls_number_restraints 0
_refine_ls_restrained_S_all 1.019
_refine_ls_R_factor_all 0.0738
_refine_ls_R_factor_gt 0.0428
_refine_ls_shift/su_max 0.021
_refine_ls_shift/su_mean 0.000
_refine_ls_structure_factor_coef Fsqd
_refine_ls_weighting_details 'calc w=1/[\s^2^(Fo^2^)+(0.0850P)^2^+0.0000P] where P=(Fo^2^+2Fc^2^)/3'
_refine_ls_weighting_scheme calc
_refine_ls_wR_factor_gt 0.1470
_refine_ls_wR_factor_ref 0.1527
_reflns_number_gt 11427
_reflns_number_total 17789
_reflns_threshold_expression >2sigma(I)
_cod_data_source_file nchem.1147-s3.cif
_cod_data_source_block 2b
_cod_depositor_comments
;
The following automatic conversions were performed:

'_symmetry_cell_setting' value 'Monoclinic' changed to 'monoclinic'
according to /home/saulius/struct/CIF-dictionaries/cif_core.dic
dictionary named 'cif_core.dic' version 2.4.1 from
2010-06-29.

'_exptl_absorpt_correction_type' value 'Multi-scan'
changed to 'multi-scan' according to
/home/saulius/struct/CIF-dictionaries/cif_core.dic dictionary named
'cif_core.dic' version 2.4.1 from 2010-06-29.

Automatic conversion script
Id: cif_fix_values 1891 2012-01-12 08:04:46Z andrius 
;
_cod_original_sg_symbol_H-M P2(1)/n
_cod_database_code 1507986

loop_
_symmetry_equiv_pos_as_xyz
'x, y, z'
'-x+1/2, y+1/2, -z+1/2'
'-x, -y, -z'
'x-1/2, -y-1/2, z-1/2'

loop_
_atom_site_label
_atom_site_type_symbol
_atom_site_fract_x
_atom_site_fract_y
_atom_site_fract_z
_atom_site_U_iso_or_equiv
_atom_site_adp_type
_atom_site_occupancy
_atom_site_symmetry_multiplicity
_atom_site_calc_flag
_atom_site_refinement_flags
Y1 Y -0.04381(4) 0.18272(3) 0.17706(3) 0.02490(15) Uani 1 1 d .
Y2 Y 0.16861(4) 0.28820(3) 0.13543(2) 0.02273(14) Uani 1 1 d .
Y3 Y -0.06952(4) 0.33568(3) 0.16110(3) 0.02567(15) Uani 1 1 d .
Y4 Y -0.03385(4) 0.25253(3) 0.04343(2) 0.02465(15) Uani 1 1 d .
W1 W 0.177529(18) 0.182752(12) 0.226126(11) 0.02383(8) Uani 1 1 d .
P1 P 0.25088(16) 0.10241(10) 0.17488(8) 0.0431(5) Uani 1 1 d .
Si1 Si 0.40460(15) 0.26290(12) 0.04256(10) 0.0469(6) Uani 1 1 d .
Si2 Si -0.03065(16) 0.13208(11) -0.07470(9) 0.0430(6) Uani 1 1 d .
Si3 Si -0.09120(17) 0.42745(10) 0.30420(9) 0.0438(6) Uani 1 1 d .
Si4 Si -0.21223(18) 0.12683(12) 0.31046(10) 0.0562(7) Uani 1 1 d .
C1 C 0.2324(10) 0.1109(5) 0.1007(4) 0.108(5) Uani 1 1 d .
H1A H 0.2654 0.0798 0.0817 0.161 Uiso 1 1 calc R
H1B H 0.2577 0.1483 0.0894 0.161 Uiso 1 1 calc R
H1C H 0.1642 0.1090 0.0908 0.161 Uiso 1 1 calc R
C2 C 0.2073(7) 0.0297(4) 0.1836(4) 0.062(3) Uani 1 1 d .
H2A H 0.1407 0.0275 0.1700 0.093 Uiso 1 1 calc R
H2B H 0.2119 0.0193 0.2230 0.093 Uiso 1 1 calc R
H2C H 0.2457 0.0029 0.1625 0.093 Uiso 1 1 calc R
C3 C 0.3806(6) 0.0914(5) 0.1814(5) 0.077(3) Uani 1 1 d .
H3A H 0.3981 0.0580 0.1591 0.115 Uiso 1 1 calc R
H3B H 0.3997 0.0845 0.2204 0.115 Uiso 1 1 calc R
H3C H 0.4131 0.1258 0.1682 0.115 Uiso 1 1 calc R
C4 C 0.2964(5) 0.1918(3) 0.2940(3) 0.0318(16) Uani 1 1 d .
C5 C 0.2418(6) 0.1419(3) 0.3088(3) 0.0391(19) Uani 1 1 d .
C6 C 0.1486(5) 0.1605(3) 0.3211(3) 0.0352(17) Uani 1 1 d .
C7 C 0.1432(5) 0.2199(3) 0.3134(3) 0.0316(16) Uani 1 1 d .
C8 C 0.2336(5) 0.2404(3) 0.2964(3) 0.0286(15) Uani 1 1 d .
C9 C 0.4032(5) 0.1945(4) 0.2920(3) 0.051(2) Uani 1 1 d .
H9A H 0.4207 0.2145 0.2581 0.077 Uiso 1 1 calc R
H9B H 0.4292 0.1552 0.2920 0.077 Uiso 1 1 calc R
H9C H 0.4292 0.2155 0.3245 0.077 Uiso 1 1 calc R
C10 C 0.2801(7) 0.0814(3) 0.3222(3) 0.055(2) Uani 1 1 d .
H10A H 0.2926 0.0777 0.3624 0.082 Uiso 1 1 calc R
H10B H 0.3393 0.0751 0.3031 0.082 Uiso 1 1 calc R
H10C H 0.2328 0.0525 0.3098 0.082 Uiso 1 1 calc R
C11 C 0.0709(6) 0.1233(4) 0.3419(3) 0.053(2) Uani 1 1 d .
H11A H 0.0661 0.1291 0.3819 0.080 Uiso 1 1 calc R
H11B H 0.0852 0.0827 0.3345 0.080 Uiso 1 1 calc R
H11C H 0.0103 0.1338 0.3228 0.080 Uiso 1 1 calc R
C12 C 0.0615(6) 0.2584(4) 0.3276(3) 0.049(2) Uani 1 1 d .
H12A H 0.0012 0.2383 0.3192 0.073 Uiso 1 1 calc R
H12B H 0.0635 0.2939 0.3057 0.073 Uiso 1 1 calc R
H12C H 0.0665 0.2680 0.3672 0.073 Uiso 1 1 calc R
C13 C 0.2624(6) 0.3022(3) 0.2948(3) 0.044(2) Uani 1 1 d .
H13A H 0.2839 0.3147 0.3320 0.066 Uiso 1 1 calc R
H13B H 0.2079 0.3257 0.2818 0.066 Uiso 1 1 calc R
H13C H 0.3143 0.3068 0.2693 0.066 Uiso 1 1 calc R
C14 C 0.3302(5) 0.3124(3) 0.0844(3) 0.0289(15) Uani 1 1 d .
C15 C 0.3481(5) 0.3333(3) 0.1398(3) 0.0293(16) Uani 1 1 d .
C16 C 0.2871(5) 0.3796(3) 0.1490(3) 0.0327(16) Uani 1 1 d .
C17 C 0.2306(5) 0.3900(3) 0.0991(3) 0.0319(16) Uani 1 1 d .
C18 C 0.2586(5) 0.3498(3) 0.0599(3) 0.0306(16) Uani 1 1 d .
C19 C 0.4307(5) 0.3151(4) 0.1790(3) 0.047(2) Uani 1 1 d .
H19A H 0.4904 0.3178 0.1597 0.071 Uiso 1 1 calc R
H19B H 0.4210 0.2752 0.1911 0.071 Uiso 1 1 calc R
H19C H 0.4336 0.3406 0.2115 0.071 Uiso 1 1 calc R
C20 C 0.2880(6) 0.4201(3) 0.1985(3) 0.047(2) Uani 1 1 d .
H20A H 0.3266 0.4032 0.2292 0.070 Uiso 1 1 calc R
H20B H 0.2227 0.4259 0.2101 0.070 Uiso 1 1 calc R
H20C H 0.3152 0.4573 0.1882 0.070 Uiso 1 1 calc R
C21 C 0.1623(6) 0.4391(3) 0.0885(3) 0.048(2) Uani 1 1 d .
H21A H 0.1597 0.4486 0.0488 0.072 Uiso 1 1 calc R
H21B H 0.1839 0.4729 0.1100 0.072 Uiso 1 1 calc R
H21C H 0.0988 0.4277 0.0996 0.072 Uiso 1 1 calc R
C22 C 0.2250(5) 0.3516(4) 0.0002(3) 0.0401(18) Uani 1 1 d .
H22A H 0.1557 0.3565 -0.0023 0.060 Uiso 1 1 calc R
H22B H 0.2420 0.3154 -0.0179 0.060 Uiso 1 1 calc R
H22C H 0.2553 0.3840 -0.0182 0.060 Uiso 1 1 calc R
C23 C 0.3335(7) 0.2151(4) -0.0051(4) 0.063(3) Uani 1 1 d .
H23A H 0.3566 0.1753 -0.0011 0.094 Uiso 1 1 calc R
H23B H 0.3401 0.2279 -0.0435 0.094 Uiso 1 1 calc R
H23C H 0.2664 0.2168 0.0041 0.094 Uiso 1 1 calc R
C24 C 0.4844(7) 0.3069(6) -0.0010(5) 0.106(5) Uani 1 1 d .
H24A H 0.5266 0.3306 0.0231 0.159 Uiso 1 1 calc R
H24B H 0.4457 0.3320 -0.0257 0.159 Uiso 1 1 calc R
H24C H 0.5227 0.2811 -0.0233 0.159 Uiso 1 1 calc R
C25 C 0.4833(8) 0.2164(5) 0.0852(5) 0.096(4) Uani 1 1 d .
H25A H 0.4457 0.1949 0.1115 0.145 Uiso 1 1 calc R
H25B H 0.5306 0.2402 0.1057 0.145 Uiso 1 1 calc R
H25C H 0.5158 0.1893 0.0613 0.145 Uiso 1 1 calc R
C26 C -0.0680(5) 0.2080(3) -0.0588(3) 0.0351(17) Uani 1 1 d .
C27 C -0.1587(5) 0.2315(4) -0.0446(3) 0.0381(19) Uani 1 1 d .
C28 C -0.1521(5) 0.2916(4) -0.0411(3) 0.0353(17) Uani 1 1 d .
C29 C -0.0582(5) 0.3078(3) -0.0546(3) 0.0333(17) Uani 1 1 d .
C30 C -0.0067(5) 0.2564(3) -0.0658(3) 0.0321(17) Uani 1 1 d .
C31 C -0.2533(5) 0.2001(4) -0.0421(3) 0.049(2) Uani 1 1 d .
H31A H -0.2909 0.2172 -0.0130 0.074 Uiso 1 1 calc R
H31B H -0.2418 0.1592 -0.0337 0.074 Uiso 1 1 calc R
H31C H -0.2884 0.2035 -0.0780 0.074 Uiso 1 1 calc R
C32 C -0.2328(6) 0.3317(4) -0.0329(3) 0.051(2) Uani 1 1 d .
H32A H -0.2687 0.3373 -0.0682 0.077 Uiso 1 1 calc R
H32B H -0.2081 0.3690 -0.0195 0.077 Uiso 1 1 calc R
H32C H -0.2747 0.3154 -0.0055 0.077 Uiso 1 1 calc R
C33 C -0.0265(6) 0.3700(4) -0.0609(3) 0.051(2) Uani 1 1 d .
H33A H 0.0350 0.3709 -0.0785 0.076 Uiso 1 1 calc R
H33B H -0.0202 0.3882 -0.0243 0.076 Uiso 1 1 calc R
H33C H -0.0739 0.3910 -0.0841 0.076 Uiso 1 1 calc R
C34 C 0.0906(5) 0.2539(4) -0.0899(3) 0.045(2) Uani 1 1 d .
H34A H 0.0841 0.2424 -0.1290 0.067 Uiso 1 1 calc R
H34B H 0.1301 0.2257 -0.0693 0.067 Uiso 1 1 calc R
H34C H 0.1206 0.2920 -0.0871 0.067 Uiso 1 1 calc R
C35 C 0.0796(7) 0.1108(4) -0.0306(4) 0.070(3) Uani 1 1 d .
H35A H 0.0712 0.1219 0.0081 0.105 Uiso 1 1 calc R
H35B H 0.1355 0.1305 -0.0444 0.105 Uiso 1 1 calc R
H35C H 0.0889 0.0689 -0.0327 0.105 Uiso 1 1 calc R
C36 C -0.1248(7) 0.0778(4) -0.0654(4) 0.075(3) Uani 1 1 d .
H36A H -0.1516 0.0829 -0.0289 0.112 Uiso 1 1 calc R
H36B H -0.0976 0.0390 -0.0679 0.112 Uiso 1 1 calc R
H36C H -0.1752 0.0827 -0.0944 0.112 Uiso 1 1 calc R
C37 C -0.0009(6) 0.1255(4) -0.1489(3) 0.058(3) Uani 1 1 d .
H37A H -0.0203 0.0874 -0.1628 0.087 Uiso 1 1 calc R
H37B H 0.0679 0.1302 -0.1522 0.087 Uiso 1 1 calc R
H37C H -0.0345 0.1555 -0.1706 0.087 Uiso 1 1 calc R
C38 C -0.1288(5) 0.4171(3) 0.2300(3) 0.0374(18) Uani 1 1 d .
C39 C -0.0899(5) 0.4473(3) 0.1835(3) 0.0345(17) Uani 1 1 d .
C40 C -0.1486(5) 0.4369(3) 0.1366(3) 0.0393(19) Uani 1 1 d .
C41 C -0.2249(5) 0.4006(4) 0.1496(3) 0.043(2) Uani 1 1 d .
C42 C -0.2144(5) 0.3888(3) 0.2064(3) 0.043(2) Uani 1 1 d .
C43 C -0.0054(6) 0.4875(3) 0.1890(3) 0.046(2) Uani 1 1 d .
H43A H 0.0056 0.5052 0.1530 0.070 Uiso 1 1 calc R
H43B H 0.0512 0.4657 0.2016 0.070 Uiso 1 1 calc R
H43C H -0.0181 0.5178 0.2161 0.070 Uiso 1 1 calc R
C44 C -0.1371(6) 0.4636(4) 0.0787(3) 0.056(2) Uani 1 1 d .
H44A H -0.1520 0.5049 0.0799 0.084 Uiso 1 1 calc R
H44B H -0.1807 0.4445 0.0517 0.084 Uiso 1 1 calc R
H44C H -0.0714 0.4584 0.0677 0.084 Uiso 1 1 calc R
C45 C -0.3077(6) 0.3825(5) 0.1126(4) 0.062(3) Uani 1 1 d .
H45A H -0.3207 0.3414 0.1184 0.093 Uiso 1 1 calc R
H45B H -0.2929 0.3890 0.0738 0.093 Uiso 1 1 calc R
H45C H -0.3639 0.4052 0.1215 0.093 Uiso 1 1 calc R
C46 C -0.2898(6) 0.3550(4) 0.2393(4) 0.062(3) Uani 1 1 d .
H46A H -0.3288 0.3823 0.2594 0.093 Uiso 1 1 calc R
H46B H -0.2572 0.3288 0.2658 0.093 Uiso 1 1 calc R
H46C H -0.3307 0.3326 0.2134 0.093 Uiso 1 1 calc R
C47 C -0.1342(8) 0.4997(4) 0.3278(4) 0.071(3) Uani 1 1 d .
H47A H -0.1021 0.5303 0.3077 0.106 Uiso 1 1 calc R
H47B H -0.1199 0.5040 0.3677 0.106 Uiso 1 1 calc R
H47C H -0.2031 0.5026 0.3203 0.106 Uiso 1 1 calc R
C48 C -0.1376(8) 0.3692(4) 0.3508(4) 0.071(3) Uani 1 1 d .
H48A H -0.2057 0.3753 0.3558 0.106 Uiso 1 1 calc R
H48B H -0.1032 0.3707 0.3870 0.106 Uiso 1 1 calc R
H48C H -0.1281 0.3313 0.3338 0.106 Uiso 1 1 calc R
C49 C 0.0417(6) 0.4268(4) 0.3147(4) 0.064(3) Uani 1 1 d .
H49A H 0.0684 0.3967 0.2914 0.096 Uiso 1 1 calc R
H49B H 0.0588 0.4188 0.3538 0.096 Uiso 1 1 calc R
H49C H 0.0673 0.4645 0.3045 0.096 Uiso 1 1 calc R
C50 C -0.1695(5) 0.1236(3) 0.2374(3) 0.0401(19) Uani 1 1 d .
C51 C -0.2231(5) 0.1541(3) 0.1920(3) 0.0395(19) Uani 1 1 d .
C52 C -0.2006(5) 0.1277(3) 0.1412(3) 0.0393(19) Uani 1 1 d .
C53 C -0.1320(5) 0.0833(3) 0.1534(3) 0.0384(19) Uani 1 1 d .
C54 C -0.1143(5) 0.0795(3) 0.2127(3) 0.0380(18) Uani 1 1 d .
C55 C -0.2961(6) 0.2008(4) 0.1968(4) 0.057(2) Uani 1 1 d .
H55A H -0.2903 0.2284 0.1663 0.085 Uiso 1 1 calc R
H55B H -0.2858 0.2209 0.2323 0.085 Uiso 1 1 calc R
H55C H -0.3599 0.1838 0.1949 0.085 Uiso 1 1 calc R
C56 C -0.2472(6) 0.1413(4) 0.0867(3) 0.054(2) Uani 1 1 d .
H56A H -0.3082 0.1209 0.0829 0.081 Uiso 1 1 calc R
H56B H -0.2061 0.1291 0.0571 0.081 Uiso 1 1 calc R
H56C H -0.2583 0.1830 0.0840 0.081 Uiso 1 1 calc R
C57 C -0.0944(6) 0.0414(4) 0.1115(3) 0.053(2) Uani 1 1 d .
H57A H -0.0266 0.0344 0.1198 0.080 Uiso 1 1 calc R
H57B H -0.1030 0.0578 0.0741 0.080 Uiso 1 1 calc R
H57C H -0.1293 0.0049 0.1133 0.080 Uiso 1 1 calc R
C58 C -0.0575(6) 0.0319(3) 0.2400(3) 0.048(2) Uani 1 1 d .
H58A H -0.0354 0.0441 0.2772 0.072 Uiso 1 1 calc R
H58B H -0.0025 0.0231 0.2178 0.072 Uiso 1 1 calc R
H58C H -0.0974 -0.0025 0.2426 0.072 Uiso 1 1 calc R
C59 C -0.3441(7) 0.1165(6) 0.3091(5) 0.106(5) Uani 1 1 d .
H59A H -0.3758 0.1539 0.3042 0.159 Uiso 1 1 calc R
H59B H -0.3623 0.0992 0.3442 0.159 Uiso 1 1 calc R
H59C H -0.3635 0.0909 0.2783 0.159 Uiso 1 1 calc R
C60 C -0.1657(8) 0.0671(5) 0.3584(4) 0.087(4) Uani 1 1 d .
H60A H -0.1833 0.0295 0.3425 0.130 Uiso 1 1 calc R
H60B H -0.1935 0.0713 0.3948 0.130 Uiso 1 1 calc R
H60C H -0.0962 0.0699 0.3628 0.130 Uiso 1 1 calc R
C61 C -0.1870(6) 0.1976(4) 0.3452(4) 0.064(3) Uani 1 1 d .
H61A H -0.1197 0.1992 0.3576 0.096 Uiso 1 1 calc R
H61B H -0.2269 0.2016 0.3772 0.096 Uiso 1 1 calc R
H61C H -0.2010 0.2290 0.3189 0.096 Uiso 1 1 calc R
H1 H 0.023(5) 0.252(3) 0.133(3) 0.050 Uiso 1 1 d .
H2 H 0.1360 0.1828 0.1591 0.050 Uiso 1 1 d .
H3 H 0.100(5) 0.231(3) 0.209(3) 0.050 Uiso 1 1 d .
H4 H 0.084(5) 0.120(3) 0.223(3) 0.050 Uiso 1 1 d .
H5 H 0.261(5) 0.223(3) 0.183(3) 0.050 Uiso 1 1 d .
H6 H -0.017(5) 0.170(3) 0.102(3) 0.050 Uiso 1 1 d .
H7 H -0.093(5) 0.260(3) 0.214(3) 0.050 Uiso 1 1 d .
H8 H 0.130(5) 0.253(3) 0.063(3) 0.050 Uiso 1 1 d .
H9 H 0.074(5) 0.348(3) 0.184(3) 0.050 Uiso 1 1 d .
H10 H -0.141(5) 0.265(3) 0.105(3) 0.050 Uiso 1 1 d .
H11 H -0.007(5) 0.337(3) 0.064(3) 0.050 Uiso 1 1 d .

loop_
_atom_site_aniso_label
_atom_site_aniso_U_11
_atom_site_aniso_U_22
_atom_site_aniso_U_33
_atom_site_aniso_U_23
_atom_site_aniso_U_13
_atom_site_aniso_U_12
Y1 0.0245(3) 0.0277(4) 0.0228(3) -0.0046(3) 0.0045(2) -0.0053(3)
Y2 0.0220(3) 0.0235(3) 0.0229(3) -0.0006(3) 0.0030(2) -0.0017(3)
Y3 0.0229(3) 0.0266(4) 0.0279(3) -0.0027(3) 0.0052(3) 0.0030(3)
Y4 0.0219(3) 0.0336(4) 0.0183(3) -0.0007(3) -0.0005(2) 0.0016(3)
W1 0.02488(14) 0.02373(15) 0.02246(14) 0.00269(11) -0.00365(10) 0.00108(12)
P1 0.0534(13) 0.0426(13) 0.0333(11) 0.0006(9) -0.0007(9) 0.0218(11)
Si1 0.0275(11) 0.0721(18) 0.0412(13) -0.0117(12) 0.0032(9) 0.0123(11)
Si2 0.0462(13) 0.0541(15) 0.0283(11) -0.0110(10) -0.0040(9) 0.0052(11)
Si3 0.0577(15) 0.0346(13) 0.0396(13) -0.0058(10) 0.0073(11) 0.0066(11)
Si4 0.0590(16) 0.0676(18) 0.0444(14) -0.0244(13) 0.0283(12) -0.0354(14)
C1 0.170(13) 0.123(11) 0.029(5) -0.016(6) -0.003(6) 0.092(10)
C2 0.095(8) 0.038(5) 0.053(6) -0.011(4) -0.006(5) 0.007(5)
C3 0.060(6) 0.077(8) 0.096(8) 0.001(6) 0.014(6) 0.039(6)
C4 0.032(4) 0.038(4) 0.025(4) 0.003(3) -0.008(3) -0.003(3)
C5 0.061(5) 0.033(4) 0.022(4) 0.004(3) -0.016(3) -0.001(4)
C6 0.034(4) 0.044(5) 0.027(4) 0.002(3) -0.009(3) -0.007(4)
C7 0.031(4) 0.036(4) 0.027(4) 0.005(3) -0.004(3) -0.004(3)
C8 0.034(4) 0.027(4) 0.025(3) 0.005(3) -0.004(3) -0.006(3)
C9 0.029(4) 0.076(7) 0.048(5) 0.005(4) -0.007(3) 0.000(4)
C10 0.085(7) 0.039(5) 0.038(5) 0.005(4) -0.023(4) 0.020(5)
C11 0.066(6) 0.059(6) 0.035(4) 0.010(4) 0.003(4) -0.026(5)
C12 0.048(5) 0.062(6) 0.037(5) -0.005(4) 0.010(4) 0.001(4)
C13 0.056(5) 0.036(5) 0.041(5) -0.004(4) 0.005(4) -0.013(4)
C14 0.023(3) 0.038(4) 0.026(3) 0.001(3) 0.004(3) -0.003(3)
C15 0.025(4) 0.035(4) 0.028(4) 0.003(3) 0.003(3) -0.012(3)
C16 0.036(4) 0.031(4) 0.032(4) -0.001(3) 0.008(3) -0.012(3)
C17 0.034(4) 0.026(4) 0.036(4) 0.003(3) 0.011(3) -0.005(3)
C18 0.031(4) 0.034(4) 0.028(4) 0.008(3) 0.006(3) -0.008(3)
C19 0.032(4) 0.079(7) 0.031(4) 0.006(4) 0.003(3) -0.007(4)
C20 0.061(5) 0.041(5) 0.039(5) -0.013(4) 0.004(4) -0.014(4)
C21 0.056(5) 0.039(5) 0.050(5) 0.010(4) 0.015(4) 0.008(4)
C22 0.042(4) 0.046(5) 0.031(4) 0.003(4) -0.003(3) -0.001(4)
C23 0.067(6) 0.061(6) 0.060(6) -0.017(5) 0.003(5) 0.018(5)
C24 0.056(7) 0.195(15) 0.069(7) -0.034(8) 0.043(6) -0.028(8)
C25 0.097(9) 0.111(10) 0.079(8) -0.018(7) -0.028(7) 0.070(8)
C26 0.034(4) 0.054(5) 0.017(3) -0.003(3) -0.005(3) -0.001(4)
C27 0.026(4) 0.071(6) 0.016(3) -0.004(3) -0.006(3) 0.000(4)
C28 0.027(4) 0.057(5) 0.022(4) 0.000(3) 0.000(3) 0.010(4)
C29 0.032(4) 0.050(5) 0.017(3) 0.009(3) -0.003(3) 0.004(3)
C30 0.028(4) 0.053(5) 0.015(3) 0.002(3) 0.000(3) 0.000(3)
C31 0.033(4) 0.082(7) 0.032(4) -0.004(4) -0.005(3) -0.003(4)
C32 0.047(5) 0.067(6) 0.041(5) 0.007(4) 0.001(4) 0.022(4)
C33 0.051(5) 0.063(6) 0.038(5) 0.023(4) -0.007(4) 0.003(4)
C34 0.031(4) 0.071(6) 0.032(4) 0.000(4) 0.003(3) -0.002(4)
C35 0.080(7) 0.071(7) 0.056(6) -0.013(5) -0.025(5) 0.028(6)
C36 0.079(7) 0.067(7) 0.079(7) -0.036(6) 0.009(6) -0.014(6)
C37 0.066(6) 0.072(7) 0.036(5) -0.013(4) -0.001(4) 0.025(5)
C38 0.035(4) 0.031(4) 0.047(5) -0.010(3) 0.014(3) 0.009(3)
C39 0.036(4) 0.024(4) 0.045(4) -0.001(3) 0.011(3) 0.008(3)
C40 0.043(5) 0.033(4) 0.043(5) 0.005(3) 0.012(4) 0.017(4)
C41 0.030(4) 0.052(5) 0.047(5) -0.009(4) 0.003(3) 0.017(4)
C42 0.033(4) 0.039(5) 0.059(5) -0.009(4) 0.012(4) 0.013(4)
C43 0.053(5) 0.034(5) 0.054(5) 0.002(4) 0.017(4) 0.001(4)
C44 0.056(6) 0.059(6) 0.054(5) 0.009(5) 0.007(4) 0.026(5)
C45 0.036(5) 0.095(8) 0.055(6) -0.004(5) -0.001(4) 0.014(5)
C46 0.042(5) 0.064(7) 0.083(7) -0.011(5) 0.028(5) -0.001(5)
C47 0.095(8) 0.061(7) 0.057(6) -0.012(5) 0.011(5) 0.024(6)
C48 0.099(8) 0.071(7) 0.043(5) 0.003(5) 0.007(5) -0.007(6)
C49 0.068(7) 0.051(6) 0.071(7) 0.001(5) -0.013(5) 0.001(5)
C50 0.041(4) 0.045(5) 0.036(4) -0.019(4) 0.014(3) -0.023(4)
C51 0.026(4) 0.044(5) 0.050(5) -0.013(4) 0.013(3) -0.014(3)
C52 0.034(4) 0.043(5) 0.041(4) -0.008(4) -0.001(3) -0.017(4)
C53 0.039(4) 0.043(5) 0.034(4) -0.018(3) 0.010(3) -0.021(4)
C54 0.044(4) 0.036(4) 0.035(4) -0.010(3) 0.011(3) -0.018(4)
C55 0.031(4) 0.069(7) 0.072(6) -0.007(5) 0.009(4) 0.002(4)
C56 0.043(5) 0.068(6) 0.050(5) -0.012(5) -0.016(4) -0.011(4)
C57 0.072(6) 0.043(5) 0.046(5) -0.017(4) 0.018(4) -0.006(5)
C58 0.078(6) 0.033(4) 0.034(4) 0.002(4) 0.009(4) -0.009(4)
C59 0.086(8) 0.151(12) 0.086(8) -0.061(8) 0.058(7) -0.083(8)
C60 0.128(10) 0.083(8) 0.053(6) -0.001(6) 0.039(6) -0.049(7)
C61 0.053(5) 0.082(7) 0.059(6) -0.043(5) 0.027(5) -0.031(5)

loop_
_atom_type_symbol
_atom_type_description
_atom_type_scat_dispersion_real
_atom_type_scat_dispersion_imag
_atom_type_scat_source
C C 0.0033 0.0016 'International Tables Vol C Tables 4.2.6.8 and 6.1.1.4'
H H 0.0000 0.0000 'International Tables Vol C Tables 4.2.6.8 and 6.1.1.4'
Si Si 0.0817 0.0704 'International Tables Vol C Tables 4.2.6.8 and 6.1.1.4'
P P 0.1023 0.0942 'International Tables Vol C Tables 4.2.6.8 and 6.1.1.4'
Y Y -2.7962 3.5667 'International Tables Vol C Tables 4.2.6.8 and 6.1.1.4'
W W -0.8490 6.8722 'International Tables Vol C Tables 4.2.6.8 and 6.1.1.4'

loop_
_geom_angle_atom_site_label_1
_geom_angle_atom_site_label_2
_geom_angle_atom_site_label_3
_geom_angle
H3 Y1 H4 63(2)
H3 Y1 H2 40.7
H4 Y1 H2 52.7
H3 Y1 C51 149.6(17)
H4 Y1 C51 117.3(16)
H2 Y1 C51 165.4
H3 Y1 C52 179.0(18)
H4 Y1 C52 115.6(17)
H2 Y1 C52 138.5
C51 Y1 C52 31.0(2)
H3 Y1 C53 147.8(18)
H4 Y1 C53 85.1(17)
H2 Y1 C53 114.5
C51 Y1 C53 51.4(2)
C52 Y1 C53 31.2(2)
H3 Y1 C50 128.2(17)
H4 Y1 C50 86.6(16)
H2 Y1 C50 139.2
C51 Y1 C50 32.1(2)
C52 Y1 C50 51.8(2)
C53 Y1 C50 51.0(2)
H3 Y1 C54 127.8(18)
H4 Y1 C54 67.8(16)
H2 Y1 C54 115.0
C51 Y1 C54 51.6(2)
C52 Y1 C54 51.5(2)
C53 Y1 C54 30.9(2)
C50 Y1 C54 30.4(2)
H3 Y1 W1 27.7(18)
H4 Y1 W1 36.6(16)
H2 Y1 W1 30.8
C51 Y1 W1 147.69(19)
C52 Y1 W1 151.35(19)
C53 Y1 W1 120.16(18)
C50 Y1 W1 115.93(18)
C54 Y1 W1 103.74(17)
H3 Y1 Y3 69.8(18)
H4 Y1 Y3 132.9(17)
H2 Y1 Y3 94.4
C51 Y1 Y3 99.82(18)
C52 Y1 Y3 111.17(19)
C53 Y1 Y3 142.01(19)
C50 Y1 Y3 119.51(17)
C54 Y1 Y3 149.41(16)
W1 Y1 Y3 97.37(2)
H3 Y1 Y4 91.0(17)
H4 Y1 Y4 126.6(16)
H2 Y1 Y4 76.9
C51 Y1 Y4 107.92(19)
C52 Y1 Y4 89.31(17)
C53 Y1 Y4 103.37(17)
C50 Y1 Y4 139.16(17)
C54 Y1 Y4 134.29(15)
W1 Y1 Y4 104.386(19)
Y3 Y1 Y4 57.929(18)
H3 Y1 Y2 34.6(17)
H4 Y1 Y2 86.4(16)
H2 Y1 Y2 38.2
C51 Y1 Y2 155.35(19)
C52 Y1 Y2 145.56(17)
C53 Y1 Y2 144.61(15)
C50 Y1 Y2 161.90(15)
C54 Y1 Y2 153.03(17)
W1 Y1 Y2 52.158(14)
Y3 Y1 Y2 56.245(17)
Y4 Y1 Y2 56.442(16)
H5 Y2 H3 60(2)
H5 Y2 H2 49.7
H3 Y2 H2 40.7
H5 Y2 C17 124.6(18)
H3 Y2 C17 149.1(17)
H2 Y2 C17 168.6
H5 Y2 C18 115.2(18)
H3 Y2 C18 174.8(17)
H2 Y2 C18 139.2
C17 Y2 C18 30.2(2)
H5 Y2 C14 84.2(18)
H3 Y2 C14 144.3(17)
H2 Y2 C14 117.7
C17 Y2 C14 51.1(2)
C18 Y2 C14 31.0(2)
H5 Y2 C16 97.3(19)
H3 Y2 C16 126.4(17)
H2 Y2 C16 146.8
C17 Y2 C16 30.9(2)
C18 Y2 C16 50.1(2)
C14 Y2 C16 50.5(2)
H5 Y2 C15 74.4(18)
H3 Y2 C15 124.8(17)
H2 Y2 C15 122.1
C17 Y2 C15 50.3(2)
C18 Y2 C15 50.1(2)
C14 Y2 C15 30.7(2)
C16 Y2 C15 29.8(2)
H5 Y2 W1 32.9(18)
H3 Y2 W1 28.0(17)
H2 Y2 W1 30.7
C17 Y2 W1 150.72(16)
C18 Y2 W1 147.83(16)
C14 Y2 W1 116.88(15)
C16 Y2 W1 119.79(16)
C15 Y2 W1 104.53(15)
H5 Y2 Y3 128.9(18)
H3 Y2 Y3 69.0(17)
H2 Y2 Y3 94.4
C17 Y2 Y3 96.07(15)
C18 Y2 Y3 115.15(16)
C14 Y2 Y3 145.57(15)
C16 Y2 Y3 108.19(16)
C15 Y2 Y3 137.84(16)
W1 Y2 Y3 96.984(19)
H5 Y2 Y4 124.9(19)
H3 Y2 Y4 89.9(17)
H2 Y2 Y4 77.0
C17 Y2 Y4 104.98(16)
C18 Y2 Y4 94.98(15)
C14 Y2 Y4 115.07(14)
C16 Y2 Y4 135.66(16)
C15 Y2 Y4 144.15(14)
W1 Y2 Y4 104.16(2)
Y3 Y2 Y4 57.608(17)
H5 Y2 Y1 83.1(18)
H3 Y2 Y1 33.9(17)
H2 Y2 Y1 38.8
C17 Y2 Y1 150.91(15)
C18 Y2 Y1 150.79(15)
C14 Y2 Y1 153.20(15)
C16 Y2 Y1 154.92(14)
C15 Y2 Y1 156.75(15)
W1 Y2 Y1 52.237(14)
Y3 Y2 Y1 55.700(17)
Y4 Y2 Y1 56.118(16)
H11 Y3 C40 86.6(17)
H11 Y3 C42 132.6(17)
C40 Y3 C42 50.2(2)
H11 Y3 C41 102.2(17)
C40 Y3 C41 30.8(2)
C42 Y3 C41 30.5(2)
H11 Y3 C39 102.7(17)
C40 Y3 C39 30.4(2)
C42 Y3 C39 51.3(2)
C41 Y3 C39 51.3(2)
H11 Y3 C38 134.0(17)
C40 Y3 C38 51.3(2)
C42 Y3 C38 31.9(2)
C41 Y3 C38 52.2(2)
C39 Y3 C38 31.5(2)
H11 Y3 Y4 35.7(17)
C40 Y3 Y4 112.42(17)
C42 Y3 Y4 137.03(18)
C41 Y3 Y4 112.02(17)
C39 Y3 Y4 136.36(16)
C38 Y3 Y4 163.14(17)
H11 Y3 Y1 94.3(17)
C40 Y3 Y1 159.84(18)
C42 Y3 Y1 119.34(18)
C41 Y3 Y1 130.56(19)
C39 Y3 Y1 162.07(16)
C38 Y3 Y1 131.65(17)
Y4 Y3 Y1 61.518(18)
H11 Y3 Y2 58.9(16)
C40 Y3 Y2 127.99(17)
C42 Y3 Y2 161.31(18)
C41 Y3 Y2 157.04(19)
C39 Y3 Y2 116.17(15)
C38 Y3 Y2 129.79(17)
Y4 Y3 Y2 61.544(17)
Y1 Y3 Y2 68.055(18)
C30 Y4 C26 30.8(2)
C30 Y4 C29 30.8(2)
C26 Y4 C29 50.9(2)
C30 Y4 C28 50.4(2)
C26 Y4 C28 50.6(2)
C29 Y4 C28 30.4(2)
C30 Y4 C27 50.1(2)
C26 Y4 C27 30.8(2)
C29 Y4 C27 49.7(2)
C28 Y4 C27 29.6(2)
C30 Y4 Y3 144.48(17)
C26 Y4 Y3 158.44(16)
C29 Y4 Y3 115.71(16)
C28 Y4 Y3 108.70(16)
C27 Y4 Y3 128.28(16)
C30 Y4 Y1 154.74(17)
C26 Y4 Y1 129.22(17)
C29 Y4 Y1 170.28(15)
C28 Y4 Y1 140.25(15)
C27 Y4 Y1 124.27(17)
Y3 Y4 Y1 60.553(19)
C30 Y4 Y2 116.85(15)
C26 Y4 Y2 138.60(15)
C29 Y4 Y2 119.61(16)
C28 Y4 Y2 144.86(18)
C27 Y4 Y2 166.92(15)
Y3 Y4 Y2 60.848(18)
Y1 Y4 Y2 67.440(18)
H3 W1 H2 63.8
H3 W1 H5 87(3)
H2 W1 H5 70.5
H3 W1 C8 89(3)
H2 W1 C8 143.7
H5 W1 C8 85(2)
H3 W1 C4 126(3)
H2 W1 C4 152.8
H5 W1 C4 84(2)
C8 W1 C4 36.6(2)
H3 W1 C7 79(3)
H2 W1 C7 141.3
H5 W1 C7 119(2)
C8 W1 C7 36.2(2)
C4 W1 C7 59.9(2)
H3 W1 C5 137(3)
H2 W1 C5 155.9
H5 W1 C5 117(2)
C8 W1 C5 59.7(2)
C4 W1 C5 36.1(2)
C7 W1 C5 58.2(3)
H3 W1 C6 104(3)
H2 W1 C6 147.7
H5 W1 C6 141(2)
C8 W1 C6 58.8(2)
C4 W1 C6 59.2(2)
C7 W1 C6 34.0(2)
C5 W1 C6 34.9(3)
H3 W1 P1 134(3)
H2 W1 P1 70.1
H5 W1 P1 79(2)
C8 W1 P1 132.34(18)
C4 W1 P1 96.77(19)
C7 W1 P1 145.97(18)
C5 W1 P1 88.2(2)
C6 W1 P1 113.9(2)
H3 W1 Y2 46(3)
H2 W1 Y2 50.3
H5 W1 Y2 42(2)
C8 W1 Y2 93.56(16)
C4 W1 Y2 114.40(18)
C7 W1 Y2 108.79(17)
C5 W1 Y2 150.18(19)
C6 W1 Y2 142.53(19)
P1 W1 Y2 103.36(5)
H3 W1 Y1 44(3)
H2 W1 Y1 51.2
H5 W1 Y1 114(2)
C8 W1 Y1 124.21(18)
C4 W1 Y1 154.97(18)
C7 W1 Y1 95.41(17)
C5 W1 Y1 129.0(2)
C6 W1 Y1 98.42(17)
P1 W1 Y1 103.20(5)
Y2 W1 Y1 75.605(16)
C1 P1 C2 100.4(6)
C1 P1 C3 101.4(5)
C2 P1 C3 101.5(5)
C1 P1 W1 111.5(3)
C2 P1 W1 119.4(3)
C3 P1 W1 119.5(4)
C25 Si1 C23 107.1(5)
C25 Si1 C24 105.9(6)
C23 Si1 C24 107.3(5)
C25 Si1 C14 113.3(4)
C23 Si1 C14 113.6(4)
C24 Si1 C14 109.3(5)
C36 Si2 C37 104.7(4)
C36 Si2 C26 113.8(4)
C37 Si2 C26 110.4(4)
C36 Si2 C35 109.0(5)
C37 Si2 C35 107.7(4)
C26 Si2 C35 110.9(4)
C38 Si3 C49 111.7(4)
C38 Si3 C47 109.0(4)
C49 Si3 C47 107.4(5)
C38 Si3 C48 112.9(4)
C49 Si3 C48 106.3(5)
C47 Si3 C48 109.4(4)
C59 Si4 C61 106.8(5)
C59 Si4 C50 109.6(4)
C61 Si4 C50 113.0(4)
C59 Si4 C60 103.4(5)
C61 Si4 C60 108.2(5)
C50 Si4 C60 115.1(4)
C8 C4 C5 106.5(6)
C8 C4 C9 125.8(7)
C5 C4 C9 125.8(7)
C8 C4 W1 70.8(4)
C5 C4 W1 74.0(4)
C9 C4 W1 132.5(5)
C6 C5 C4 108.3(7)
C6 C5 C10 123.4(7)
C4 C5 C10 126.9(8)
C6 C5 W1 74.5(4)
C4 C5 W1 69.9(4)
C10 C5 W1 131.7(5)
C7 C6 C5 108.5(6)
C7 C6 C11 125.4(7)
C5 C6 C11 126.1(7)
C7 C6 W1 70.7(4)
C5 C6 W1 70.7(4)
C11 C6 W1 126.8(5)
C6 C7 C8 108.8(6)
C6 C7 C12 126.4(7)
C8 C7 C12 124.4(7)
C6 C7 W1 75.2(4)
C8 C7 W1 69.2(4)
C12 C7 W1 127.7(5)
C7 C8 C4 107.9(6)
C7 C8 C13 124.8(7)
C4 C8 C13 125.9(7)
C7 C8 W1 74.6(4)
C4 C8 W1 72.7(4)
C13 C8 W1 129.1(5)
C15 C14 C18 105.8(6)
C15 C14 Si1 129.0(5)
C18 C14 Si1 123.0(5)
C15 C14 Y2 76.2(4)
C18 C14 Y2 73.9(4)
Si1 C14 Y2 128.4(3)
C16 C15 C14 108.9(6)
C16 C15 C19 124.7(7)
C14 C15 C19 125.7(7)
C16 C15 Y2 74.2(4)
C14 C15 Y2 73.2(4)
C19 C15 Y2 126.6(5)
C15 C16 C17 108.4(6)
C15 C16 C20 128.0(7)
C17 C16 C20 122.9(7)
C15 C16 Y2 76.0(4)
C17 C16 Y2 73.3(4)
C20 C16 Y2 124.3(5)
C18 C17 C16 107.1(6)
C18 C17 C21 125.9(7)
C16 C17 C21 126.6(7)
C18 C17 Y2 74.9(4)
C16 C17 Y2 75.8(4)
C21 C17 Y2 120.5(5)
C17 C18 C14 109.7(6)
C17 C18 C22 123.1(7)
C14 C18 C22 126.8(6)
C17 C18 Y2 74.8(4)
C14 C18 Y2 75.1(4)
C22 C18 Y2 122.1(5)
C30 C26 C27 106.1(7)
C30 C26 Si2 122.3(5)
C27 C26 Si2 131.2(6)
C30 C26 Y4 73.9(4)
C27 C26 Y4 76.2(4)
Si2 C26 Y4 120.2(3)
C28 C27 C26 109.4(7)
C28 C27 C31 122.0(7)
C26 C27 C31 127.9(8)
C28 C27 Y4 74.8(4)
C26 C27 Y4 73.0(4)
C31 C27 Y4 126.0(5)
C27 C28 C29 108.0(6)
C27 C28 C32 125.6(7)
C29 C28 C32 125.9(8)
C27 C28 Y4 75.5(4)
C29 C28 Y4 73.5(4)
C32 C28 Y4 123.5(5)
C28 C29 C30 107.9(7)
C28 C29 C33 123.6(7)
C30 C29 C33 128.3(7)
C28 C29 Y4 76.1(4)
C30 C29 Y4 73.9(4)
C33 C29 Y4 120.8(5)
C29 C30 C26 108.6(6)
C29 C30 C34 125.5(7)
C26 C30 C34 125.2(7)
C29 C30 Y4 75.3(4)
C26 C30 Y4 75.3(4)
C34 C30 Y4 123.2(4)
C39 C38 C42 104.4(7)
C39 C38 Si3 125.5(6)
C42 C38 Si3 128.7(6)
C39 C38 Y3 73.9(4)
C42 C38 Y3 73.6(4)
Si3 C38 Y3 127.3(4)
C40 C39 C38 108.4(7)
C40 C39 C43 127.9(7)
C38 C39 C43 123.5(7)
C40 C39 Y3 74.4(4)
C38 C39 Y3 74.6(4)
C43 C39 Y3 121.7(5)
C39 C40 C41 110.6(7)
C39 C40 C44 125.8(7)
C41 C40 C44 123.5(8)
C39 C40 Y3 75.2(4)
C41 C40 Y3 74.9(4)
C44 C40 Y3 119.8(5)
C42 C41 C40 106.6(7)
C42 C41 C45 125.1(8)
C40 C41 C45 128.0(8)
C42 C41 Y3 74.7(4)
C40 C41 Y3 74.4(4)
C45 C41 Y3 121.2(6)
C41 C42 C38 110.0(7)
C41 C42 C46 123.4(8)
C38 C42 C46 126.4(8)
C41 C42 Y3 74.8(4)
C38 C42 Y3 74.5(4)
C46 C42 Y3 121.7(5)
C54 C50 C51 107.5(6)
C54 C50 Si4 128.2(6)
C51 C50 Si4 119.9(6)
C54 C50 Y1 76.0(4)
C51 C50 Y1 71.7(4)
Si4 C50 Y1 136.3(3)
C52 C51 C50 108.0(7)
C52 C51 C55 123.9(8)
C50 C51 C55 128.0(7)
C52 C51 Y1 75.0(4)
C50 C51 Y1 76.3(4)
C55 C51 Y1 119.3(5)
C51 C52 C53 107.8(7)
C51 C52 C56 124.7(8)
C53 C52 C56 127.3(7)
C51 C52 Y1 74.0(4)
C53 C52 Y1 74.7(4)
C56 C52 Y1 121.1(5)
C52 C53 C54 109.4(6)
C52 C53 C57 125.1(7)
C54 C53 C57 125.0(8)
C52 C53 Y1 74.1(4)
C54 C53 Y1 77.3(4)
C57 C53 Y1 121.6(5)
C50 C54 C53 107.3(7)
C50 C54 C58 129.2(7)
C53 C54 C58 123.1(7)
C50 C54 Y1 73.6(4)
C53 C54 Y1 71.7(4)
C58 C54 Y1 125.9(5)

loop_
_geom_bond_atom_site_label_1
_geom_bond_atom_site_label_2
_geom_bond_distance
Y1 H3 2.41(7)
Y1 H4 2.53(7)
Y1 H2 2.5841
Y1 C51 2.646(7)
Y1 C52 2.658(7)
Y1 C53 2.667(7)
Y1 C50 2.709(7)
Y1 C54 2.740(7)
Y1 W1 3.2814(7)
Y1 Y3 3.5807(10)
Y1 Y4 3.6143(9)
Y1 Y2 4.0204(9)
Y2 H5 2.28(7)
Y2 H3 2.45(7)
Y2 H2 2.5535
Y2 C17 2.674(7)
Y2 C18 2.675(6)
Y2 C14 2.690(6)
Y2 C16 2.705(7)
Y2 C15 2.729(6)
Y2 W1 3.2779(7)
Y2 Y3 3.6038(9)
Y2 Y4 3.6279(9)
Y3 H11 2.55(7)
Y3 C40 2.651(7)
Y3 C42 2.657(7)
Y3 C41 2.658(7)
Y3 C39 2.660(7)
Y3 C38 2.670(7)
Y3 Y4 3.4844(9)
Y4 C30 2.679(6)
Y4 C26 2.697(7)
Y4 C29 2.697(6)
Y4 C28 2.730(7)
Y4 C27 2.738(6)
W1 H3 1.60(7)
W1 H2 1.6948
W1 H5 1.84(7)
W1 C8 2.272(7)
W1 C4 2.297(6)
W1 C7 2.343(7)
W1 C5 2.352(7)
W1 C6 2.401(7)
W1 P1 2.483(2)
P1 C1 1.806(9)
P1 C2 1.808(9)
P1 C3 1.842(9)
Si1 C25 1.828(10)
Si1 C23 1.856(9)
Si1 C24 1.872(11)
Si1 C14 1.876(7)
Si2 C36 1.847(10)
Si2 C37 1.861(8)
Si2 C26 1.880(8)
Si2 C35 1.907(9)
Si3 C38 1.860(8)
Si3 C49 1.875(9)
Si3 C47 1.877(9)
Si3 C48 1.891(9)
Si4 C59 1.869(10)
Si4 C61 1.867(8)
Si4 C50 1.888(7)
Si4 C60 1.901(11)
C4 C8 1.433(10)
C4 C5 1.440(10)
C4 C9 1.506(10)
C5 C6 1.424(11)
C5 C10 1.532(10)
C6 C7 1.390(10)
C6 C11 1.495(10)
C7 C8 1.434(9)
C7 C12 1.505(10)
C8 C13 1.489(9)
C14 C15 1.433(9)
C14 C18 1.436(10)
C15 C16 1.398(10)
C15 C19 1.525(10)
C16 C17 1.435(10)
C16 C20 1.518(10)
C17 C18 1.395(10)
C17 C21 1.503(10)
C18 C22 1.496(9)
C26 C30 1.429(10)
C26 C27 1.442(10)
C27 C28 1.398(11)
C27 C31 1.520(10)
C28 C29 1.424(10)
C28 C32 1.486(10)
C29 C30 1.427(10)
C29 C33 1.516(11)
C30 C34 1.511(9)
C38 C39 1.448(10)
C38 C42 1.463(11)
C39 C40 1.392(10)
C39 C43 1.512(10)
C40 C41 1.409(11)
C40 C44 1.541(11)
C41 C42 1.400(11)
C41 C45 1.496(11)
C42 C46 1.562(11)
C50 C54 1.430(10)
C50 C51 1.480(11)
C51 C52 1.418(10)
C51 C55 1.501(11)
C52 C53 1.432(11)
C52 C56 1.476(11)
C53 C54 1.443(10)
C53 C57 1.513(10)
C54 C58 1.497(11)

loop_
_platon_squeeze_void_nr
_platon_squeeze_void_average_x
_platon_squeeze_void_average_y
_platon_squeeze_void_average_z
_platon_squeeze_void_volume
_platon_squeeze_void_count_electrons
_platon_squeeze_void_content
1 -0.006 0.060 0.681 10 1 ' '
2 0.005 0.940 0.318 10 1 ' '
3 0.029 0.327 0.451 11 1 ' '
4 0.470 0.827 0.049 11 1 ' '
5 0.494 0.440 0.181 10 1 ' '
6 0.505 0.560 0.819 10 1 ' '
7 0.529 0.173 0.951 11 1 ' '
8 0.970 0.673 0.549 11 1 ' '
